data_7117327
loop_
_publ_author_name
'Min Tang'
'Dong Xing'
'Haoxi Huang'
'Wenhao Hu'

_publ_section_title
;
 Divergent synthesis of chiral heterocycles via sequencing of
 enantioselective three-component reactions and one-pot subsequent
 cyclization reactions
;
_journal_name_full Chem.Commun.
_journal_page_first 10612
_journal_paper_doi 10.1039/C5cc01979F
_journal_volume 51
_journal_year 2015
_chemical_formula_sum 'C24 H23 N O4'
_chemical_formula_weight 389.43
_chemical_name_systematic
; 
 ? 
;
_space_group_IT_number 2
_symmetry_cell_setting triclinic
_symmetry_space_group_name_Hall '-P 1'
_symmetry_space_group_name_H-M 'P -1'
_atom_sites_solution_hydrogens geom
_atom_sites_solution_primary direct
_atom_sites_solution_secondary difmap
_audit_creation_method SHELXL-97
_audit_update_record
;
2013-12-07 deposited with the CCDC.
2015-04-01 downloaded from the CCDC.
;
_cell_angle_alpha 96.918(2)
_cell_angle_beta 104.753(2)
_cell_angle_gamma 99.920(2)
_cell_formula_units_Z 2
_cell_length_a 9.9379(6)
_cell_length_b 10.0008(6)
_cell_length_c 10.8276(6)
_cell_measurement_temperature 296(2)
_cell_volume 1009.72(10)
_computing_structure_refinement 'SHELXL-97 (Sheldrick, 2008)'
_computing_structure_solution 'SHELXS-97 (Sheldrick, 2008)'
_diffrn_ambient_temperature 296(2)
_diffrn_measured_fraction_theta_full 0.993
_diffrn_measured_fraction_theta_max 0.993
_diffrn_radiation_monochromator graphite
_diffrn_radiation_source 'fine-focus sealed tube'
_diffrn_radiation_type MoK\a
_diffrn_radiation_wavelength 0.71073
_diffrn_reflns_av_R_equivalents 0.0442
_diffrn_reflns_av_sigmaI/netI 0.0475
_diffrn_reflns_limit_h_max 11
_diffrn_reflns_limit_h_min -11
_diffrn_reflns_limit_k_max 11
_diffrn_reflns_limit_k_min -11
_diffrn_reflns_limit_l_max 12
_diffrn_reflns_limit_l_min -12
_diffrn_reflns_number 11829
_diffrn_reflns_theta_full 25.00
_diffrn_reflns_theta_max 25.00
_diffrn_reflns_theta_min 2.17
_exptl_absorpt_coefficient_mu 0.087
_exptl_absorpt_correction_T_max 0.9811
_exptl_absorpt_correction_T_min 0.9643
_exptl_absorpt_correction_type multi-scan
_exptl_crystal_colour colorless
_exptl_crystal_density_diffrn 1.281
_exptl_crystal_density_method 'not measured'
_exptl_crystal_description block
_exptl_crystal_F_000 412
_exptl_crystal_size_max 0.42
_exptl_crystal_size_mid 0.26
_exptl_crystal_size_min 0.22
_refine_diff_density_max 0.143
_refine_diff_density_min -0.155
_refine_diff_density_rms 0.036
_refine_ls_extinction_method none
_refine_ls_goodness_of_fit_ref 1.008
_refine_ls_hydrogen_treatment constr
_refine_ls_matrix_type full
_refine_ls_number_parameters 262
_refine_ls_number_reflns 3528
_refine_ls_number_restraints 0
_refine_ls_restrained_S_all 1.008
_refine_ls_R_factor_all 0.0825
_refine_ls_R_factor_gt 0.0450
_refine_ls_shift/su_max 0.000
_refine_ls_shift/su_mean 0.000
_refine_ls_structure_factor_coef Fsqd
_refine_ls_weighting_details 'calc w=1/[\s^2^(Fo^2^)+(0.0507P)^2^+0.1786P] where P=(Fo^2^+2Fc^2^)/3'
_refine_ls_weighting_scheme calc
_refine_ls_wR_factor_gt 0.0989
_refine_ls_wR_factor_ref 0.1226
_reflns_number_gt 2240
_reflns_number_total 3528
_reflns_threshold_expression >2sigma(I)
_cod_data_source_file c5cc01979f21_2.cif
_cod_data_source_block z
_cod_original_sg_symbol_H-M P-1
_cod_database_code 7117327

loop_
_symmetry_equiv_pos_as_xyz
'x, y, z'
'-x, -y, -z'

loop_
_atom_site_label
_atom_site_type_symbol
_atom_site_fract_x
_atom_site_fract_y
_atom_site_fract_z
_atom_site_U_iso_or_equiv
_atom_site_adp_type
_atom_site_occupancy
_atom_site_symmetry_multiplicity
_atom_site_calc_flag
_atom_site_refinement_flags
_atom_site_disorder_assembly
_atom_site_disorder_group
O1 O -0.02977(14) 0.22674(15) 0.87052(17) 0.0572(5) Uani 1 1 d . . .
O2 O 0.14243(15) 0.41280(15) 0.90514(16) 0.0566(5) Uani 1 1 d . . .
O3 O 0.62687(15) 0.38055(16) 1.07838(16) 0.0609(5) Uani 1 1 d . . .
H3A H 0.6971 0.4413 1.0866 0.091 Uiso 1 1 calc R . .
O4 O 0.13492(14) 0.06078(13) 0.91782(14) 0.0445(4) Uani 1 1 d . . .
N1 N 0.42035(17) 0.15574(17) 1.07539(17) 0.0407(4) Uani 1 1 d . . .
C1 C 0.2651(2) 0.2959(2) 1.1570(2) 0.0415(5) Uani 1 1 d . . .
C2 C 0.1426(2) 0.2220(2) 1.1763(2) 0.0483(6) Uani 1 1 d . . .
H2A H 0.0912 0.1429 1.1176 0.058 Uiso 1 1 calc R . .
C3 C 0.0960(2) 0.2643(3) 1.2813(2) 0.0579(7) Uani 1 1 d . . .
H3B H 0.0126 0.2148 1.2917 0.069 Uiso 1 1 calc R . .
C4 C 0.1722(3) 0.3789(3) 1.3704(3) 0.0613(7) Uani 1 1 d . . .
H4A H 0.1408 0.4067 1.4414 0.074 Uiso 1 1 calc R . .
C5 C 0.2945(3) 0.4526(3) 1.3547(3) 0.0582(7) Uani 1 1 d . . .
H5A H 0.3469 0.5298 1.4155 0.070 Uiso 1 1 calc R . .
C6 C 0.3402(2) 0.4122(2) 1.2485(2) 0.0511(6) Uani 1 1 d . . .
H6A H 0.4226 0.4636 1.2379 0.061 Uiso 1 1 calc R . .
C7 C 0.2629(2) 0.1903(2) 0.7939(2) 0.0446(6) Uani 1 1 d . . .
C8 C 0.4004(2) 0.2443(2) 0.7934(2) 0.0487(6) Uani 1 1 d . . .
H8A H 0.4687 0.2865 0.8706 0.058 Uiso 1 1 calc R . .
C9 C 0.4364(3) 0.2356(2) 0.6777(3) 0.0587(7) Uani 1 1 d . . .
H9A H 0.5293 0.2716 0.6781 0.070 Uiso 1 1 calc R . .
C10 C 0.3377(3) 0.1748(3) 0.5626(3) 0.0647(7) Uani 1 1 d . . .
H10A H 0.3626 0.1708 0.4853 0.078 Uiso 1 1 calc R . .
C11 C 0.2016(3) 0.1199(3) 0.5631(3) 0.0745(8) Uani 1 1 d . . .
H11A H 0.1339 0.0773 0.4856 0.089 Uiso 1 1 calc R . .
C12 C 0.1646(3) 0.1274(3) 0.6766(3) 0.0629(7) Uani 1 1 d . . .
H12A H 0.0718 0.0897 0.6752 0.075 Uiso 1 1 calc R . .
C13 C 0.5394(2) 0.2077(2) 1.1865(2) 0.0417(5) Uani 1 1 d . . .
C14 C 0.5603(2) 0.1457(2) 1.2965(2) 0.0534(6) Uani 1 1 d . . .
H14A H 0.4923 0.0706 1.2996 0.064 Uiso 1 1 calc R . .
C15 C 0.6801(3) 0.1935(3) 1.4013(3) 0.0637(7) Uani 1 1 d . . .
H15A H 0.6923 0.1497 1.4732 0.076 Uiso 1 1 calc R . .
C16 C 0.7806(3) 0.3048(3) 1.3996(3) 0.0619(7) Uani 1 1 d . . .
H16A H 0.8609 0.3369 1.4701 0.074 Uiso 1 1 calc R . .
C17 C 0.7621(2) 0.3691(3) 1.2926(3) 0.0563(7) Uani 1 1 d . . .
H17A H 0.8295 0.4457 1.2916 0.068 Uiso 1 1 calc R . .
C18 C 0.6446(2) 0.3208(2) 1.1875(2) 0.0453(6) Uani 1 1 d . . .
C19 C 0.2102(2) 0.1946(2) 0.9154(2) 0.0410(5) Uani 1 1 d . . .
C20 C 0.3252(2) 0.2545(2) 1.0458(2) 0.0397(5) Uani 1 1 d . . .
H20A H 0.3835 0.3384 1.0330 0.048 Uiso 1 1 calc R . .
C21 C 0.3400(2) 0.0171(2) 1.0712(2) 0.0469(6) Uani 1 1 d . . .
H21A H 0.2933 0.0183 1.1397 0.056 Uiso 1 1 calc R . .
H21B H 0.4045 -0.0458 1.0849 0.056 Uiso 1 1 calc R . .
C22 C 0.2314(2) -0.0309(2) 0.9426(2) 0.0486(6) Uani 1 1 d . . .
H22A H 0.2791 -0.0366 0.8749 0.058 Uiso 1 1 calc R . .
H22B H 0.1781 -0.1224 0.9405 0.058 Uiso 1 1 calc R . .
C23 C 0.1045(2) 0.2897(2) 0.8977(2) 0.0442(6) Uani 1 1 d . . .
C24 C -0.1324(2) 0.3148(3) 0.8498(3) 0.0890(10) Uani 1 1 d . . .
H24A H -0.2268 0.2598 0.8310 0.133 Uiso 1 1 calc R . .
H24B H -0.1245 0.3606 0.7782 0.133 Uiso 1 1 calc R . .
H24C H -0.1138 0.3821 0.9265 0.133 Uiso 1 1 calc R . .

loop_
_atom_site_aniso_label
_atom_site_aniso_U_11
_atom_site_aniso_U_22
_atom_site_aniso_U_33
_atom_site_aniso_U_23
_atom_site_aniso_U_13
_atom_site_aniso_U_12
O1 0.0310(8) 0.0483(9) 0.0896(13) 0.0157(9) 0.0118(8) 0.0065(7)
O2 0.0416(9) 0.0416(10) 0.0872(13) 0.0160(9) 0.0182(8) 0.0070(7)
O3 0.0415(9) 0.0649(11) 0.0676(12) 0.0202(9) 0.0093(8) -0.0090(8)
O4 0.0363(8) 0.0320(8) 0.0651(11) 0.0076(7) 0.0177(7) 0.0020(6)
N1 0.0337(9) 0.0338(9) 0.0562(12) 0.0083(8) 0.0153(9) 0.0068(7)
C1 0.0360(11) 0.0391(12) 0.0521(15) 0.0075(11) 0.0149(11) 0.0120(10)
C2 0.0401(12) 0.0481(13) 0.0578(16) 0.0051(12) 0.0184(11) 0.0080(10)
C3 0.0482(14) 0.0648(17) 0.0670(18) 0.0109(14) 0.0291(13) 0.0099(12)
C4 0.0658(16) 0.0656(17) 0.0580(17) 0.0043(14) 0.0284(14) 0.0165(14)
C5 0.0608(16) 0.0528(15) 0.0598(17) -0.0022(13) 0.0199(14) 0.0124(12)
C6 0.0418(12) 0.0442(13) 0.0667(17) 0.0041(12) 0.0183(12) 0.0068(11)
C7 0.0421(12) 0.0404(12) 0.0518(15) 0.0069(11) 0.0161(11) 0.0060(10)
C8 0.0435(12) 0.0490(14) 0.0545(16) 0.0090(12) 0.0187(12) 0.0049(11)
C9 0.0546(15) 0.0595(16) 0.0673(19) 0.0150(14) 0.0277(14) 0.0073(12)
C10 0.0799(19) 0.0587(16) 0.0587(18) 0.0107(14) 0.0299(16) 0.0071(14)
C11 0.0751(19) 0.084(2) 0.0501(18) 0.0029(15) 0.0115(15) -0.0066(16)
C12 0.0516(15) 0.0671(17) 0.0596(18) 0.0054(14) 0.0125(13) -0.0064(13)
C13 0.0347(11) 0.0424(12) 0.0524(15) 0.0059(11) 0.0178(11) 0.0133(10)
C14 0.0503(14) 0.0532(15) 0.0611(17) 0.0102(13) 0.0221(13) 0.0126(12)
C15 0.0692(17) 0.0692(18) 0.0557(17) 0.0154(14) 0.0154(14) 0.0226(15)
C16 0.0527(15) 0.0669(17) 0.0597(18) 0.0017(14) 0.0070(13) 0.0151(13)
C17 0.0408(13) 0.0547(15) 0.0677(18) 0.0052(13) 0.0107(13) 0.0053(11)
C18 0.0359(12) 0.0459(13) 0.0562(16) 0.0086(12) 0.0153(11) 0.0107(10)
C19 0.0333(11) 0.0306(11) 0.0590(15) 0.0084(10) 0.0160(11) 0.0016(9)
C20 0.0318(10) 0.0336(11) 0.0549(15) 0.0069(10) 0.0154(10) 0.0060(9)
C21 0.0438(12) 0.0321(12) 0.0693(17) 0.0113(11) 0.0221(12) 0.0090(10)
C22 0.0472(13) 0.0286(11) 0.0722(17) 0.0075(11) 0.0233(12) 0.0052(10)
C23 0.0337(11) 0.0403(13) 0.0574(15) 0.0096(11) 0.0140(11) 0.0021(10)
C24 0.0384(14) 0.0746(19) 0.154(3) 0.034(2) 0.0155(17) 0.0209(14)

loop_
_atom_type_symbol
_atom_type_description
_atom_type_scat_dispersion_real
_atom_type_scat_dispersion_imag
_atom_type_scat_source
C C 0.0033 0.0016 'International Tables Vol C Tables 4.2.6.8 and 6.1.1.4'
H H 0.0000 0.0000 'International Tables Vol C Tables 4.2.6.8 and 6.1.1.4'
N N 0.0061 0.0033 'International Tables Vol C Tables 4.2.6.8 and 6.1.1.4'
O O 0.0106 0.0060 'International Tables Vol C Tables 4.2.6.8 and 6.1.1.4'

loop_
_geom_angle_atom_site_label_1
_geom_angle_atom_site_label_2
_geom_angle_atom_site_label_3
_geom_angle
_geom_angle_site_symmetry_1
_geom_angle_site_symmetry_3
C23 O1 C24 115.66(18) . .
C18 O3 H3A 109.5 . .
C19 O4 C22 110.32(14) . .
C13 N1 C21 115.63(17) . .
C13 N1 C20 113.46(16) . .
C21 N1 C20 111.94(15) . .
C2 C1 C6 117.6(2) . .
C2 C1 C20 124.18(19) . .
C6 C1 C20 118.15(18) . .
C3 C2 C1 120.9(2) . .
C3 C2 H2A 119.5 . .
C1 C2 H2A 119.5 . .
C4 C3 C2 120.3(2) . .
C4 C3 H3B 119.8 . .
C2 C3 H3B 119.8 . .
C5 C4 C3 119.9(2) . .
C5 C4 H4A 120.1 . .
C3 C4 H4A 120.1 . .
C4 C5 C6 120.0(2) . .
C4 C5 H5A 120.0 . .
C6 C5 H5A 120.0 . .
C5 C6 C1 121.2(2) . .
C5 C6 H6A 119.4 . .
C1 C6 H6A 119.4 . .
C8 C7 C12 118.2(2) . .
C8 C7 C19 124.7(2) . .
C12 C7 C19 117.15(19) . .
C7 C8 C9 119.9(2) . .
C7 C8 H8A 120.1 . .
C9 C8 H8A 120.1 . .
C10 C9 C8 121.2(2) . .
C10 C9 H9A 119.4 . .
C8 C9 H9A 119.4 . .
C9 C10 C11 119.0(3) . .
C9 C10 H10A 120.5 . .
C11 C10 H10A 120.5 . .
C12 C11 C10 120.5(3) . .
C12 C11 H11A 119.8 . .
C10 C11 H11A 119.8 . .
C11 C12 C7 121.3(2) . .
C11 C12 H12A 119.4 . .
C7 C12 H12A 119.4 . .
C14 C13 C18 116.8(2) . .
C14 C13 N1 122.2(2) . .
C18 C13 N1 120.9(2) . .
C15 C14 C13 121.5(2) . .
C15 C14 H14A 119.3 . .
C13 C14 H14A 119.3 . .
C16 C15 C14 120.3(2) . .
C16 C15 H15A 119.9 . .
C14 C15 H15A 119.9 . .
C15 C16 C17 119.6(2) . .
C15 C16 H16A 120.2 . .
C17 C16 H16A 120.2 . .
C18 C17 C16 120.4(2) . .
C18 C17 H17A 119.8 . .
C16 C17 H17A 119.8 . .
O3 C18 C17 121.2(2) . .
O3 C18 C13 117.32(19) . .
C17 C18 C13 121.5(2) . .
O4 C19 C23 108.08(15) . .
O4 C19 C7 109.27(17) . .
C23 C19 C7 105.09(17) . .
O4 C19 C20 111.07(17) . .
C23 C19 C20 107.06(17) . .
C7 C19 C20 115.82(16) . .
N1 C20 C1 112.63(17) . .
N1 C20 C19 108.94(16) . .
C1 C20 C19 113.91(16) . .
N1 C20 H20A 107.0 . .
C1 C20 H20A 107.0 . .
C19 C20 H20A 107.0 . .
N1 C21 C22 109.67(18) . .
N1 C21 H21A 109.7 . .
C22 C21 H21A 109.7 . .
N1 C21 H21B 109.7 . .
C22 C21 H21B 109.7 . .
H21A C21 H21B 108.2 . .
O4 C22 C21 111.43(17) . .
O4 C22 H22A 109.3 . .
C21 C22 H22A 109.3 . .
O4 C22 H22B 109.3 . .
C21 C22 H22B 109.3 . .
H22A C22 H22B 108.0 . .
O2 C23 O1 123.2(2) . .
O2 C23 C19 122.01(18) . .
O1 C23 C19 114.74(18) . .
O1 C24 H24A 109.5 . .
O1 C24 H24B 109.5 . .
H24A C24 H24B 109.5 . .
O1 C24 H24C 109.5 . .
H24A C24 H24C 109.5 . .
H24B C24 H24C 109.5 . .

loop_
_geom_bond_atom_site_label_1
_geom_bond_atom_site_label_2
_geom_bond_distance
_geom_bond_site_symmetry_2
O1 C23 1.315(2) .
O1 C24 1.451(3) .
O2 C23 1.211(2) .
O3 C18 1.373(3) .
O3 H3A 0.8200 .
O4 C19 1.423(2) .
O4 C22 1.437(2) .
N1 C13 1.425(3) .
N1 C21 1.465(2) .
N1 C20 1.489(2) .
C1 C2 1.389(3) .
C1 C6 1.392(3) .
C1 C20 1.519(3) .
C2 C3 1.380(3) .
C2 H2A 0.9300 .
C3 C4 1.371(3) .
C3 H3B 0.9300 .
C4 C5 1.370(3) .
C4 H4A 0.9300 .
C5 C6 1.381(3) .
C5 H5A 0.9300 .
C6 H6A 0.9300 .
C7 C8 1.382(3) .
C7 C12 1.388(3) .
C7 C19 1.534(3) .
C8 C9 1.385(3) .
C8 H8A 0.9300 .
C9 C10 1.368(3) .
C9 H9A 0.9300 .
C10 C11 1.371(4) .
C10 H10A 0.9300 .
C11 C12 1.367(4) .
C11 H11A 0.9300 .
C12 H12A 0.9300 .
C13 C14 1.393(3) .
C13 C18 1.399(3) .
C14 C15 1.386(3) .
C14 H14A 0.9300 .
C15 C16 1.366(3) .
C15 H15A 0.9300 .
C16 C17 1.379(3) .
C16 H16A 0.9300 .
C17 C18 1.374(3) .
C17 H17A 0.9300 .
C19 C23 1.527(3) .
C19 C20 1.549(3) .
C20 H20A 0.9800 .
C21 C22 1.493(3) .
C21 H21A 0.9700 .
C21 H21B 0.9700 .
C22 H22A 0.9700 .
C22 H22B 0.9700 .
C24 H24A 0.9600 .
C24 H24B 0.9600 .
C24 H24C 0.9600 .

loop_
_geom_torsion_atom_site_label_1
_geom_torsion_atom_site_label_2
_geom_torsion_atom_site_label_3
_geom_torsion_atom_site_label_4
_geom_torsion
_geom_torsion_site_symmetry_1
_geom_torsion_site_symmetry_2
_geom_torsion_site_symmetry_3
_geom_torsion_site_symmetry_4
C6 C1 C2 C3 1.2(3) . . . .
C20 C1 C2 C3 178.6(2) . . . .
C1 C2 C3 C4 -1.5(4) . . . .
C2 C3 C4 C5 0.5(4) . . . .
C3 C4 C5 C6 0.7(4) . . . .
C4 C5 C6 C1 -1.0(4) . . . .
C2 C1 C6 C5 0.1(3) . . . .
C20 C1 C6 C5 -177.5(2) . . . .
C12 C7 C8 C9 0.4(3) . . . .
C19 C7 C8 C9 -179.6(2) . . . .
C7 C8 C9 C10 0.4(4) . . . .
C8 C9 C10 C11 -1.0(4) . . . .
C9 C10 C11 C12 0.8(4) . . . .
C10 C11 C12 C7 0.0(4) . . . .
C8 C7 C12 C11 -0.6(4) . . . .
C19 C7 C12 C11 179.4(2) . . . .
C21 N1 C13 C14 -13.6(3) . . . .
C20 N1 C13 C14 117.7(2) . . . .
C21 N1 C13 C18 163.55(18) . . . .
C20 N1 C13 C18 -65.2(2) . . . .
C18 C13 C14 C15 -0.4(3) . . . .
N1 C13 C14 C15 176.9(2) . . . .
C13 C14 C15 C16 0.8(4) . . . .
C14 C15 C16 C17 -0.1(4) . . . .
C15 C16 C17 C18 -0.9(4) . . . .
C16 C17 C18 O3 -177.7(2) . . . .
C16 C17 C18 C13 1.4(3) . . . .
C14 C13 C18 O3 178.4(2) . . . .
N1 C13 C18 O3 1.1(3) . . . .
C14 C13 C18 C17 -0.7(3) . . . .
N1 C13 C18 C17 -178.0(2) . . . .
C22 O4 C19 C23 -176.34(17) . . . .
C22 O4 C19 C7 69.8(2) . . . .
C22 O4 C19 C20 -59.2(2) . . . .
C8 C7 C19 O4 -131.2(2) . . . .
C12 C7 C19 O4 48.9(3) . . . .
C8 C7 C19 C23 113.1(2) . . . .
C12 C7 C19 C23 -66.9(2) . . . .
C8 C7 C19 C20 -4.8(3) . . . .
C12 C7 C19 C20 175.2(2) . . . .
C13 N1 C20 C1 -59.0(2) . . . .
C21 N1 C20 C1 74.1(2) . . . .
C13 N1 C20 C19 173.57(16) . . . .
C21 N1 C20 C19 -53.3(2) . . . .
C2 C1 C20 N1 -86.1(2) . . . .
C6 C1 C20 N1 91.3(2) . . . .
C2 C1 C20 C19 38.6(3) . . . .
C6 C1 C20 C19 -143.94(19) . . . .
O4 C19 C20 N1 55.1(2) . . . .
C23 C19 C20 N1 172.86(15) . . . .
C7 C19 C20 N1 -70.3(2) . . . .
O4 C19 C20 C1 -71.6(2) . . . .
C23 C19 C20 C1 46.2(2) . . . .
C7 C19 C20 C1 163.00(17) . . . .
C13 N1 C21 C22 -172.53(17) . . . .
C20 N1 C21 C22 55.5(2) . . . .
C19 O4 C22 C21 61.3(2) . . . .
N1 C21 C22 O4 -58.6(2) . . . .
C24 O1 C23 O2 -0.2(3) . . . .
C24 O1 C23 C19 -178.4(2) . . . .
O4 C19 C23 O2 172.5(2) . . . .
C7 C19 C23 O2 -70.9(3) . . . .
C20 C19 C23 O2 52.8(3) . . . .
O4 C19 C23 O1 -9.3(3) . . . .
C7 C19 C23 O1 107.3(2) . . . .
C20 C19 C23 O1 -129.00(19) . . . .
